data_1576354
loop_
_publ_author_name
'Zhang, Da-Shuai'
'Zhang, Zhen-Wei'
'Wang, Wei'
'Liu, Xiao-Ting'
'Gao, Qiang'
'Pang, Jingjing'
'Zhang, Yong-Zheng'
'Geng, Longlong'
'Feng, Chuanqi'
'Gao, Yanyan'
'Sha, Sha'
'Ni, Ai-Yun'
'Li, Bin'
'Zhang, Xiuling'
'Hu, Hui'
'Chang, Ze'

_publ_section_title
;
 Rare-earth-based donor-acceptor metal-organic frameworks with low thermal
 quenching and dual emission mechanisms for high-temperature sensing.
;
_journal_issue 20
_journal_name_full 'Materials horizons'
_journal_page_first 8537
_journal_page_last 8545
_journal_paper_doi 10.1039/d5mh00689a
_journal_volume 12
_journal_year 2025
_chemical_formula_moiety 'C30 H18 Gd N4 O7, 0.5(C16 H10)'
_chemical_formula_sum 'C38 H23 Gd N4 O7'
_chemical_formula_weight 804.85
_space_group_crystal_system triclinic
_space_group_IT_number 2
_space_group_name_Hall '-P 1'
_space_group_name_H-M_alt 'P -1'
_atom_sites_solution_hydrogens mixed
_atom_sites_solution_primary dual
_atom_sites_solution_secondary difmap
_audit_creation_date 2025-05-19
_audit_creation_method
;
Olex2 1.5
(compiled 2022.04.07 svn.rca3783a0 for OlexSys, GUI svn.r6498)
;
_audit_update_record
;
2025-07-06 deposited with the CCDC.	2025-07-08 downloaded from the CCDC.
;
_cell_angle_alpha 71.546(2)
_cell_angle_beta 80.518(2)
_cell_angle_gamma 84.977(2)
_cell_formula_units_Z 2
_cell_length_a 9.6322(5)
_cell_length_b 10.2018(5)
_cell_length_c 16.1078(9)
_cell_measurement_reflns_used 8260
_cell_measurement_temperature 193(2)
_cell_measurement_theta_max 29.282
_cell_measurement_theta_min 2.362
_cell_volume 1479.88(14)
_computing_cell_refinement 'SAINT V8.40B (Bruker, 2016)'
_computing_data_collection 'Bruker D8 Venture diffractometer'
_computing_data_reduction 'SAINT V8.40B (Bruker, 2016)'
_computing_molecular_graphics 'Olex2 1.5 (Dolomanov et al., 2009)'
_computing_publication_material 'Olex2 1.5 (Dolomanov et al., 2009)'
_computing_structure_refinement 'SHELXL 2019/3 (Sheldrick, 2015)'
_computing_structure_solution 'ShelXT (Sheldrick, 2015)'
_diffrn_ambient_temperature 193(2)
_diffrn_detector 'Bruker PHOTON-II area detector'
_diffrn_detector_area_resol_mean 7.4
_diffrn_detector_type 'CMOS-PHOTONII area detector'
_diffrn_measured_fraction_theta_full 0.993
_diffrn_measured_fraction_theta_max 0.991
_diffrn_measurement_device 'three-circle diffractometer'
_diffrn_measurement_device_type 'Bruker PHOTON-II area detector'
_diffrn_measurement_method 'phi and omega scans'
_diffrn_radiation_monochromator graphite
_diffrn_radiation_probe x-ray
_diffrn_radiation_type MoK\a
_diffrn_radiation_wavelength 0.71073
_diffrn_reflns_av_R_equivalents 0.0499
_diffrn_reflns_av_unetI/netI 0.0703
_diffrn_reflns_Laue_measured_fraction_full 0.993
_diffrn_reflns_Laue_measured_fraction_max 0.991
_diffrn_reflns_limit_h_max 13
_diffrn_reflns_limit_h_min -11
_diffrn_reflns_limit_k_max 13
_diffrn_reflns_limit_k_min -14
_diffrn_reflns_limit_l_max 22
_diffrn_reflns_limit_l_min -20
_diffrn_reflns_number 16132
_diffrn_reflns_point_group_measured_fraction_full 0.993
_diffrn_reflns_point_group_measured_fraction_max 0.991
_diffrn_reflns_theta_full 25.242
_diffrn_reflns_theta_max 29.318
_diffrn_reflns_theta_min 2.106
_diffrn_source 'sealed X-ray tube'
_diffrn_source_current 50.0
_diffrn_source_power 2.5
_diffrn_source_target Mo
_diffrn_source_voltage 50.0
_exptl_absorpt_coefficient_mu 2.305
_exptl_absorpt_correction_T_max 0.7459
_exptl_absorpt_correction_T_min 0.6371
_exptl_absorpt_correction_type multi-scan
_exptl_absorpt_process_details
;
SADABS-2016/2 (Bruker,2016/2) was used for absorption correction.
wR2(int) was 0.1120 before and 0.0621 after correction.
The Ratio of minimum to maximum transmission is 0.8541.
The \l/2 correction factor is Not present.
;
_exptl_crystal_colour yellow
_exptl_crystal_colour_primary yellow
_exptl_crystal_density_diffrn 1.806
_exptl_crystal_density_method 'not measured'
_exptl_crystal_description block
_exptl_crystal_F_000 798
_exptl_crystal_size_max 0.13
_exptl_crystal_size_mid 0.12
_exptl_crystal_size_min 0.1
_refine_diff_density_max 0.786
_refine_diff_density_min -0.989
_refine_diff_density_rms 0.159
_refine_ls_extinction_method none
_refine_ls_goodness_of_fit_ref 1.041
_refine_ls_hydrogen_treatment constr
_refine_ls_matrix_type full
_refine_ls_number_parameters 669
_refine_ls_number_reflns 8022
_refine_ls_number_restraints 1118
_refine_ls_restrained_S_all 0.981
_refine_ls_R_factor_all 0.0493
_refine_ls_R_factor_gt 0.0396
_refine_ls_shift/su_max 0.001
_refine_ls_shift/su_mean 0.000
_refine_ls_structure_factor_coef Fsqd
_refine_ls_weighting_details 'w=1/[\s^2^(Fo^2^)+(0.0218P)^2^+3.7358P] where P=(Fo^2^+2Fc^2^)/3'
_refine_ls_weighting_scheme calc
_refine_ls_wR_factor_gt 0.0888
_refine_ls_wR_factor_ref 0.0944
_reflns_Friedel_coverage 0.000
_reflns_number_gt 7016
_reflns_number_total 8022
_reflns_threshold_expression 'I > 2\s(I)'
_cod_data_source_file d5mh00689a2.cif
_cod_data_source_block DZU-500(Gd)-Pyrene
_cod_depositor_comments
;
The following automatic conversions were performed:

data item '_diffrn_radiation_probe' value 'X-ray' was changed to
'x-ray' in accordance with the
/home/data/users/saulius/crontab/automatic-downloads/current/RSC/lib/dictionaries/cif_core.dic
dictionary named 'cif_core.dic' version 2.4.2 last updated on
2011-04-26.

Automatic conversion script
Id: cif_fix_values 8170 2020-07-09 18:12:32Z antanas 
;
_cod_database_code 1576354
_shelx_shelxl_version_number 2019/3
_shelx_space_group_comment
;
The symmetry employed for this shelxl refinement is uniquely defined
by the following loop, which should always be used as a source of
symmetry information in preference to the above space-group names.
They are only intended as comments.
;
_shelx_estimated_absorpt_t_max 0.802
_shelx_estimated_absorpt_t_min 0.754
_olex2_refinement_description
;
1. Restrained distances
 C32-C31 = C33-C32 = C34-C33 = C35-C34 = C36-C35 = C37-C36 = C38-C37 = C39-C38
 = C40-C39 = C41-C40 = C46-C41 = C46-C37 = C46-C45 = C45-C34 = C45-C44 = C44-
 C31 = C44-C43 = C43-C42 = C42-C41
 1.395 with sigma of 0.01
 C45-C33 \\sim C33-C31 \\sim C34-C32 \\sim C44-C32 \\sim C45-C31 \\sim C44-C34
 with sigma of 0.01
 C45-C35 \\sim C37-C35 \\sim C36-C34 \\sim C46-C36 \\sim C45-C37 \\sim C46-C34
 with sigma of 0.01
 C41-C37 \\sim C39-C37 \\sim C46-C38 \\sim C40-C38 \\sim C41-C39 \\sim C46-C40
 with sigma of 0.01
 C46-C44 \\sim C45-C41 \\sim C46-C42 \\sim C43-C41 \\sim C44-C42 \\sim C45-C43
 with sigma of 0.01
2. Restrained planarity
 C31, C32, C33, C34, C35, C36, C37, C38, C39, C40, C41, C42, C43, C44, C45, C46
 with sigma of 0.02
 C36A, C31A, C32A, C44A, C33A, C43A, C45A, C34A, C42A, C46A, C35A, C41A, C37A,
 C40A, C38A, C39A
 with sigma of 0.01
3. Uiso/Uaniso restraints and constraints
C31 \\sim C32 \\sim C33 \\sim C34 \\sim C35 \\sim C36 \\sim C37 \\sim C38 \\sim
C39 \\sim C40 \\sim C41 \\sim C42 \\sim C43 \\sim C44 \\sim C45 \\sim C46 \\sim
C31A \\sim C32A \\sim C33A \\sim C34A \\sim C35A \\sim C36A \\sim C37A \\sim
C38A \\sim C39A \\sim C40A \\sim C41A \\sim C42A \\sim C43A \\sim C44A \\sim
C45A \\sim C46A: within 2A with sigma of 0.01 and sigma for terminal atoms of
0.02 within 2A
Uanis(C31) \\sim Ueq, Uanis(C32) \\sim Ueq, Uanis(C33) \\sim Ueq, Uanis(C34)
\\sim Ueq, Uanis(C35) \\sim Ueq, Uanis(C36) \\sim Ueq, Uanis(C37) \\sim Ueq,
Uanis(C38) \\sim Ueq, Uanis(C39) \\sim Ueq, Uanis(C40) \\sim Ueq, Uanis(C41)
\\sim Ueq, Uanis(C42) \\sim Ueq, Uanis(C43) \\sim Ueq, Uanis(C44) \\sim Ueq,
Uanis(C45) \\sim Ueq, Uanis(C46) \\sim Ueq, Uanis(C31A) \\sim Ueq, Uanis(C32A)
\\sim Ueq, Uanis(C33A) \\sim Ueq, Uanis(C34A) \\sim Ueq, Uanis(C35A) \\sim Ueq,
Uanis(C36A) \\sim Ueq, Uanis(C37A) \\sim Ueq, Uanis(C38A) \\sim Ueq,
Uanis(C39A) \\sim Ueq, Uanis(C40A) \\sim Ueq, Uanis(C41A) \\sim Ueq,
Uanis(C42A) \\sim Ueq, Uanis(C43A) \\sim Ueq, Uanis(C44A) \\sim Ueq,
Uanis(C45A) \\sim Ueq, Uanis(C46A) \\sim Ueq: with sigma of 0.01 and sigma for
terminal atoms of 0.02
4. Same fragment restrains
{C31A, C32A, C33A, C34A, C35A, C36A, C37A, C38A, C39A, C40A, C41A, C42A, C43A,
C44A, C45A, C46A} sigma for 1-2: 0.01, 1-3: 0.01
as in
{C31, C32, C33, C34, C35, C36, C37, C38, C39, C40, C41, C42, C43, C44, C45, C46}
5. Others
 Sof(C31A)=Sof(H31A)=Sof(C32A)=Sof(H32A)=Sof(C33A)=Sof(H33A)=Sof(C34A)=
 Sof(C35A)=Sof(H35A)=Sof(C36A)=Sof(H36A)=Sof(C37A)=Sof(C38A)=Sof(H38A)=
 Sof(C39A)=Sof(H39A)=Sof(C40A)=Sof(H40A)=Sof(C41A)=Sof(C42A)=Sof(H42A)=
 Sof(C43A)=Sof(H43A)=Sof(C44A)=Sof(C45A)=Sof(C46A)=0.5*(1-FVAR(2))
 Sof(C31)=Sof(H31)=Sof(C32)=Sof(H32)=Sof(C33)=Sof(H33)=Sof(C34)=Sof(C35)=
 Sof(H35)=Sof(C36)=Sof(H36)=Sof(C37)=Sof(C38)=Sof(H38)=Sof(C39)=Sof(H39)=
 Sof(C40)=Sof(H40)=Sof(C41)=Sof(C42)=Sof(H42)=Sof(C43)=Sof(H43)=Sof(C44)=
 Sof(C45)=Sof(C46)=0.5*FVAR(2)
6.a Rotating group:
 O7(H7A,H7B)
6.b Aromatic/amide H refined with riding coordinates:
 C1(H1), C2(H2), C3(H3), C8(H8), C9(H9), C10(H10), C14(H14), C15(H15),
 C16(H16), C17(H17), C20(H20), C21(H21), C23(H23), C24(H24), C29(H29), C30(H30),
  C31A(H31A), C32A(H32A), C33A(H33A), C35A(H35A), C36A(H36A), C38A(H38A),
 C39A(H39A), C40A(H40A), C42A(H42A), C43A(H43A), C31(H31), C32(H32), C33(H33),
 C35(H35), C36(H36), C38(H38), C39(H39), C40(H40), C42(H42), C43(H43)
;
_olex2_submission_special_instructions 'No special instructions were received'

loop_
_space_group_symop_operation_xyz
'x, y, z'
'-x, -y, -z'

loop_
_atom_site_label
_atom_site_type_symbol
_atom_site_fract_x
_atom_site_fract_y
_atom_site_fract_z
_atom_site_U_iso_or_equiv
_atom_site_adp_type
_atom_site_occupancy
_atom_site_site_symmetry_order
_atom_site_calc_flag
_atom_site_refinement_flags_posn
_atom_site_refinement_flags_adp
_atom_site_refinement_flags_occupancy
_atom_site_disorder_assembly
_atom_site_disorder_group
Gd1 Gd 0.76037(2) 0.54003(2) 0.88969(2) 0.01310(6) Uani 1 1 d . . . . .
O1 O 0.5971(3) 0.6624(3) 0.96443(19) 0.0201(6) Uani 1 1 d . . . . .
O2 O 0.3849(3) 0.6486(3) 1.04433(19) 0.0199(6) Uani 1 1 d . . . . .
O3 O 0.9302(3) 0.3716(3) 0.8854(2) 0.0227(6) Uani 1 1 d . . . . .
O4 O 1.1478(3) 0.3012(3) 0.9124(2) 0.0294(7) Uani 1 1 d . . . . .
O5 O 0.7944(3) -0.2125(3) 0.80254(19) 0.0211(6) Uani 1 1 d . . . . .
O6 O 0.9717(3) -0.3272(3) 0.86761(19) 0.0192(6) Uani 1 1 d . . . . .
O7 O 0.8298(3) 0.4867(3) 1.03189(17) 0.0171(5) Uani 1 1 d . . . . .
H7A H 0.846084 0.562875 1.041626 0.026 Uiso 1 1 d R U . . .
H7B H 0.910701 0.441242 1.032583 0.026 Uiso 1 1 d R U . . .
N1 N 0.5694(3) 0.5834(3) 0.7902(2) 0.0158(6) Uani 1 1 d . . . . .
N2 N 0.8449(3) 0.5638(3) 0.7246(2) 0.0169(6) Uani 1 1 d . . . . .
N3 N 0.4395(4) 0.6713(4) 0.5010(2) 0.0183(7) Uani 1 1 d . . . . .
N4 N 0.7294(4) 0.6623(4) 0.4319(2) 0.0207(7) Uani 1 1 d . . . . .
C1 C 0.4343(4) 0.5954(5) 0.8229(3) 0.0200(8) Uani 1 1 d . . . . .
H1 H 0.410449 0.580093 0.884802 0.024 Uiso 1 1 calc R U . . .
C2 C 0.3261(4) 0.6291(5) 0.7712(3) 0.0223(8) Uani 1 1 d . . . . .
H2 H 0.231218 0.638099 0.797306 0.027 Uiso 1 1 calc R U . . .
C3 C 0.3589(4) 0.6493(4) 0.6818(3) 0.0191(8) Uani 1 1 d . . . . .
H3 H 0.286997 0.673040 0.645047 0.023 Uiso 1 1 calc R U . . .
C4 C 0.4988(4) 0.6344(4) 0.6457(2) 0.0162(7) Uani 1 1 d . . . . .
C5 C 0.6015(4) 0.6041(4) 0.7018(2) 0.0148(7) Uani 1 1 d . . . . .
C6 C 0.7502(4) 0.5945(4) 0.6667(2) 0.0146(7) Uani 1 1 d . . . . .
C7 C 0.7926(4) 0.6204(4) 0.5757(3) 0.0171(7) Uani 1 1 d . . . . .
C8 C 0.9353(4) 0.6219(5) 0.5435(3) 0.0233(9) Uani 1 1 d . . . . .
H8 H 0.966743 0.643327 0.481832 0.028 Uiso 1 1 calc R U . . .
C9 C 1.0302(5) 0.5921(5) 0.6022(3) 0.0261(9) Uani 1 1 d . . . . .
H9 H 1.128539 0.591766 0.581699 0.031 Uiso 1 1 calc R U . . .
C10 C 0.9810(4) 0.5622(5) 0.6922(3) 0.0228(8) Uani 1 1 d . . . . .
H10 H 1.047849 0.539642 0.732297 0.027 Uiso 1 1 calc R U . . .
C11 C 0.6846(4) 0.6463(4) 0.5169(3) 0.0179(7) Uani 1 1 d . . . . .
C12 C 0.5397(4) 0.6516(4) 0.5514(2) 0.0163(7) Uani 1 1 d . . . . .
C13 C 0.4828(4) 0.6891(4) 0.4136(3) 0.0181(8) Uani 1 1 d . . . . .
C14 C 0.3821(5) 0.7130(5) 0.3554(3) 0.0228(8) Uani 1 1 d . . . . .
H14 H 0.284457 0.716484 0.377307 0.027 Uiso 1 1 calc R U . . .
C15 C 0.4253(5) 0.7312(5) 0.2675(3) 0.0261(9) Uani 1 1 d . . . . .
H15 H 0.356997 0.747333 0.228652 0.031 Uiso 1 1 calc R U . . .
C16 C 0.5697(5) 0.7264(5) 0.2333(3) 0.0265(9) Uani 1 1 d . . . . .
H16 H 0.597702 0.740257 0.171850 0.032 Uiso 1 1 calc R U . . .
C17 C 0.6685(5) 0.7022(5) 0.2878(3) 0.0251(9) Uani 1 1 d . . . . .
H17 H 0.765352 0.696782 0.264691 0.030 Uiso 1 1 calc R U . . .
C18 C 0.6279(5) 0.6848(4) 0.3795(3) 0.0206(8) Uani 1 1 d . . . . .
C19 C 1.0205(4) 0.1622(4) 0.8617(3) 0.0167(7) Uani 1 1 d . . . . .
C20 C 1.0950(4) 0.0401(4) 0.8976(3) 0.0212(8) Uani 1 1 d . . . . .
H20 H 1.166468 0.039744 0.931863 0.025 Uiso 1 1 calc R U . . .
C21 C 1.0657(4) -0.0812(4) 0.8839(3) 0.0201(8) Uani 1 1 d . . . . .
H21 H 1.116984 -0.164396 0.908863 0.024 Uiso 1 1 calc R U . . .
C22 C 0.9609(4) -0.0815(4) 0.8335(2) 0.0165(7) Uani 1 1 d . . . . .
C23 C 0.8950(4) 0.0438(4) 0.7908(3) 0.0213(8) Uani 1 1 d . . . . .
H23 H 0.829625 0.046032 0.752165 0.026 Uiso 1 1 calc R U . . .
C24 C 0.9250(4) 0.1648(4) 0.8051(3) 0.0198(8) Uani 1 1 d . . . . .
H24 H 0.880180 0.249897 0.776016 0.024 Uiso 1 1 calc R U . . .
C25 C 0.9085(4) -0.2135(4) 0.8323(2) 0.0154(7) Uani 1 1 d . . . . .
C26 C 1.0363(4) 0.2880(4) 0.8886(2) 0.0156(7) Uani 1 1 d . . . . .
C27 C 0.4938(4) 0.7129(4) 1.0035(2) 0.0142(7) Uani 1 1 d . . . . .
C28 C 0.4974(4) 0.8631(4) 1.0012(2) 0.0145(7) Uani 1 1 d . . . . .
C29 C 0.6187(4) 0.9362(4) 0.9669(3) 0.0206(8) Uani 1 1 d . . . . .
H29 H 0.700659 0.892755 0.943959 0.025 Uiso 1 1 calc R U . . .
C30 C 0.6219(4) 1.0727(4) 0.9657(3) 0.0203(8) Uani 1 1 d . . . . .
H30 H 0.705950 1.122037 0.942110 0.024 Uiso 1 1 calc R U . . .
C31A C 0.1909(15) 1.0358(6) 0.4665(9) 0.034(3) Uani 0.238(3) 1 d D U P A -2
H31A H 0.136946 1.050893 0.419797 0.041 Uiso 0.238(3) 1 calc R U P A -2
C32A C 0.1225(14) 1.0229(6) 0.5523(9) 0.042(4) Uani 0.238(3) 1 d D U P A -2
H32A H 0.022547 1.029230 0.563642 0.050 Uiso 0.238(3) 1 calc R U P A -2
C33A C 0.2018(15) 1.0006(7) 0.6211(8) 0.038(3) Uani 0.238(3) 1 d D U P A -2
H33A H 0.155981 0.991835 0.679416 0.046 Uiso 0.238(3) 1 calc R U P A -2
C34A C 0.3485(14) 0.9914(7) 0.6038(7) 0.030(3) Uani 0.238(3) 1 d D U P A -2
C35A C 0.4275(15) 0.9689(9) 0.6739(8) 0.030(3) Uani 0.238(3) 1 d D U P A -2
H35A H 0.380937 0.960198 0.732083 0.036 Uiso 0.238(3) 1 calc R U P A -2
C36A C 0.5736(15) 0.9596(9) 0.6575(8) 0.028(3) Uani 0.238(3) 1 d D U P A -2
H36A H 0.626815 0.944442 0.704650 0.034 Uiso 0.238(3) 1 calc R U P A -2
C37A C 0.6433(14) 0.9724(9) 0.5717(7) 0.026(2) Uani 0.238(3) 1 d D U P A -2
C38A C 0.7894(15) 0.9628(10) 0.5564(9) 0.030(3) Uani 0.238(3) 1 d D U P A -2
H38A H 0.841751 0.947673 0.603929 0.036 Uiso 0.238(3) 1 calc R U P A -2
C39A C 0.8599(14) 0.9754(11) 0.4711(9) 0.034(3) Uani 0.238(3) 1 d D U P A -2
H39A H 0.959829 0.968813 0.460704 0.041 Uiso 0.238(3) 1 calc R U P A -2
C40A C 0.7829(15) 0.9977(11) 0.4013(8) 0.036(3) Uani 0.238(3) 1 d D U P A -2
H40A H 0.830694 1.006205 0.343446 0.043 Uiso 0.238(3) 1 calc R U P A -2
C41A C 0.6355(14) 1.0074(9) 0.4162(7) 0.029(3) Uani 0.238(3) 1 d D U P A -2
C42A C 0.5548(15) 1.0302(10) 0.3457(7) 0.032(3) Uani 0.238(3) 1 d D U P A -2
H42A H 0.601036 1.038943 0.287489 0.038 Uiso 0.238(3) 1 calc R U P A -2
C43A C 0.4082(15) 1.0395(8) 0.3623(8) 0.032(3) Uani 0.238(3) 1 d D U P A -2
H43A H 0.355118 1.054703 0.315135 0.038 Uiso 0.238(3) 1 calc R U P A -2
C44A C 0.3371(13) 1.0267(6) 0.4490(7) 0.031(3) Uani 0.238(3) 1 d D U P A -2
C45A C 0.4173(13) 1.0042(6) 0.5186(7) 0.025(2) Uani 0.238(3) 1 d D U P A -2
C46A C 0.5652(13) 0.9947(7) 0.5018(7) 0.025(2) Uani 0.238(3) 1 d D U P A -2
C31 C 0.2936(18) 0.9828(13) 0.6591(10) 0.034(3) Uani 0.262(3) 1 d D U P A -1
H31 H 0.195972 0.988954 0.680206 0.041 Uiso 0.262(3) 1 calc R U P A -1
C32 C 0.3920(19) 0.9576(13) 0.7179(10) 0.034(3) Uani 0.262(3) 1 d D U P A -1
H32 H 0.361027 0.946397 0.778752 0.041 Uiso 0.262(3) 1 calc R U P A -1
C33 C 0.5355(18) 0.9491(13) 0.6869(9) 0.030(3) Uani 0.262(3) 1 d D U P A -1
H33 H 0.602336 0.932021 0.726749 0.036 Uiso 0.262(3) 1 calc R U P A -1
C34 C 0.5812(17) 0.9656(16) 0.5974(9) 0.025(2) Uani 0.262(3) 1 d D U P A -1
C35 C 0.7262(17) 0.9574(17) 0.5667(10) 0.029(3) Uani 0.262(3) 1 d D U P A -1
H35 H 0.792630 0.940552 0.606791 0.034 Uiso 0.262(3) 1 calc R U P A -1
C36 C 0.7724(17) 0.9739(17) 0.4776(10) 0.032(3) Uani 0.262(3) 1 d D U P A -1
H36 H 0.870325 0.968156 0.456911 0.038 Uiso 0.262(3) 1 calc R U P A -1
C37 C 0.6745(17) 0.9991(17) 0.4181(9) 0.026(3) Uani 0.262(3) 1 d D U P A -1
C38 C 0.7218(18) 1.0137(17) 0.3293(10) 0.031(3) Uani 0.262(3) 1 d D U P A -1
H38 H 0.819753 1.006513 0.309215 0.037 Uiso 0.262(3) 1 calc R U P A -1
C39 C 0.6249(18) 1.0391(18) 0.2696(10) 0.034(3) Uani 0.262(3) 1 d D U P A -1
H39 H 0.657038 1.048917 0.208995 0.041 Uiso 0.262(3) 1 calc R U P A -1
C40 C 0.4813(18) 1.0499(17) 0.2991(10) 0.031(3) Uani 0.262(3) 1 d D U P A -1
H40 H 0.415960 1.068814 0.258187 0.037 Uiso 0.262(3) 1 calc R U P A -1
C41 C 0.4326(17) 1.0331(17) 0.3885(9) 0.029(3) Uani 0.262(3) 1 d D U P A -1
C42 C 0.2863(18) 1.0411(18) 0.4199(10) 0.035(3) Uani 0.262(3) 1 d D U P A -1
H42 H 0.219835 1.057942 0.379883 0.042 Uiso 0.262(3) 1 calc R U P A -1
C43 C 0.2401(17) 1.0244(17) 0.5092(10) 0.032(3) Uani 0.262(3) 1 d D U P A -1
H43 H 0.142090 1.030020 0.529597 0.039 Uiso 0.262(3) 1 calc R U P A -1
C44 C 0.3382(17) 0.9989(17) 0.5698(10) 0.030(3) Uani 0.262(3) 1 d D U P A -1
C45 C 0.4833(17) 0.9905(16) 0.5386(9) 0.024(2) Uani 0.262(3) 1 d D U P A -1
C46 C 0.5301(17) 1.0071(16) 0.4485(9) 0.024(2) Uani 0.262(3) 1 d D U P A -1

loop_
_atom_site_aniso_label
_atom_site_aniso_U_11
_atom_site_aniso_U_22
_atom_site_aniso_U_33
_atom_site_aniso_U_23
_atom_site_aniso_U_13
_atom_site_aniso_U_12
Gd1 0.01386(9) 0.01186(9) 0.01579(9) -0.00625(6) -0.00446(6) -0.00029(6)
O1 0.0187(14) 0.0166(14) 0.0279(15) -0.0121(12) -0.0027(11) 0.0026(11)
O2 0.0178(14) 0.0130(13) 0.0296(15) -0.0061(11) -0.0048(11) -0.0027(11)
O3 0.0207(15) 0.0206(15) 0.0305(16) -0.0135(12) -0.0067(12) 0.0073(12)
O4 0.0219(16) 0.0282(17) 0.051(2) -0.0261(16) -0.0165(14) 0.0071(13)
O5 0.0207(14) 0.0164(14) 0.0281(15) -0.0052(12) -0.0117(11) -0.0013(11)
O6 0.0196(14) 0.0133(13) 0.0259(15) -0.0058(11) -0.0084(11) 0.0006(11)
O7 0.0195(14) 0.0163(13) 0.0179(13) -0.0077(11) -0.0048(10) 0.0006(11)
N1 0.0134(15) 0.0189(16) 0.0167(15) -0.0067(13) -0.0024(11) -0.0037(12)
N2 0.0148(15) 0.0211(17) 0.0167(16) -0.0073(13) -0.0051(12) -0.0001(13)
N3 0.0173(16) 0.0201(17) 0.0185(16) -0.0059(13) -0.0054(12) 0.0000(13)
N4 0.0210(17) 0.0251(18) 0.0162(16) -0.0061(14) -0.0041(12) 0.0003(14)
C1 0.0146(18) 0.031(2) 0.0152(18) -0.0085(16) -0.0024(14) -0.0023(16)
C2 0.0160(19) 0.033(2) 0.019(2) -0.0090(17) -0.0046(14) -0.0036(16)
C3 0.0119(17) 0.027(2) 0.0197(19) -0.0064(16) -0.0054(14) -0.0049(15)
C4 0.0156(18) 0.0177(18) 0.0169(18) -0.0068(14) -0.0033(13) -0.0010(14)
C5 0.0174(18) 0.0130(17) 0.0158(17) -0.0052(14) -0.0049(13) -0.0018(14)
C6 0.0104(16) 0.0187(18) 0.0175(18) -0.0083(14) -0.0042(13) -0.0009(13)
C7 0.0144(18) 0.0217(19) 0.0176(18) -0.0088(15) -0.0032(13) 0.0001(14)
C8 0.021(2) 0.035(2) 0.0156(19) -0.0115(17) -0.0011(15) -0.0023(17)
C9 0.017(2) 0.039(3) 0.027(2) -0.0176(19) -0.0011(16) -0.0016(18)
C10 0.019(2) 0.029(2) 0.024(2) -0.0119(17) -0.0068(15) 0.0015(16)
C11 0.0157(18) 0.0187(19) 0.0202(19) -0.0064(15) -0.0040(14) -0.0020(14)
C12 0.0163(18) 0.0169(18) 0.0177(18) -0.0073(14) -0.0046(13) 0.0002(14)
C13 0.024(2) 0.0176(18) 0.0149(18) -0.0062(14) -0.0068(14) 0.0011(15)
C14 0.024(2) 0.026(2) 0.021(2) -0.0079(17) -0.0088(16) -0.0008(17)
C15 0.032(2) 0.028(2) 0.021(2) -0.0053(17) -0.0150(17) -0.0020(18)
C16 0.036(3) 0.030(2) 0.0154(19) -0.0064(17) -0.0071(16) -0.0036(19)
C17 0.022(2) 0.035(2) 0.018(2) -0.0083(17) -0.0019(15) -0.0023(18)
C18 0.026(2) 0.0188(19) 0.0190(19) -0.0064(15) -0.0058(15) -0.0033(16)
C19 0.0161(18) 0.0134(17) 0.0220(19) -0.0063(14) -0.0028(14) -0.0038(14)
C20 0.0184(19) 0.0180(19) 0.032(2) -0.0119(17) -0.0101(16) 0.0026(15)
C21 0.0182(19) 0.0155(18) 0.030(2) -0.0099(16) -0.0080(15) 0.0002(15)
C22 0.0162(18) 0.0161(18) 0.0172(18) -0.0060(14) -0.0011(13) -0.0003(14)
C23 0.024(2) 0.0168(19) 0.026(2) -0.0071(16) -0.0076(16) -0.0038(16)
C24 0.0197(19) 0.0137(18) 0.027(2) -0.0063(15) -0.0066(15) -0.0010(15)
C25 0.0177(18) 0.0123(17) 0.0146(17) -0.0031(13) 0.0007(13) -0.0014(14)
C26 0.0161(18) 0.0137(17) 0.0175(18) -0.0064(14) -0.0004(13) -0.0008(14)
C27 0.0171(18) 0.0105(16) 0.0168(17) -0.0052(13) -0.0063(13) 0.0012(13)
C28 0.0164(18) 0.0117(17) 0.0149(17) -0.0027(13) -0.0030(13) -0.0016(13)
C29 0.0150(18) 0.020(2) 0.029(2) -0.0131(17) 0.0019(15) -0.0001(15)
C30 0.0168(19) 0.0147(18) 0.030(2) -0.0092(16) 0.0004(15) -0.0024(15)
C31A 0.035(5) 0.032(5) 0.036(5) -0.009(4) -0.007(5) -0.002(4)
C32A 0.039(6) 0.041(5) 0.042(6) -0.010(5) 0.002(5) -0.003(5)
C33A 0.038(5) 0.034(5) 0.035(5) -0.007(4) 0.006(4) -0.002(4)
C34A 0.035(4) 0.025(4) 0.028(4) -0.010(3) 0.005(4) -0.001(4)
C35A 0.034(4) 0.027(4) 0.027(4) -0.011(4) 0.008(4) -0.002(4)
C36A 0.034(4) 0.028(4) 0.025(4) -0.013(4) 0.002(4) 0.000(4)
C37A 0.026(4) 0.025(4) 0.026(4) -0.009(3) -0.002(4) -0.001(4)
C38A 0.029(5) 0.033(5) 0.029(5) -0.010(4) -0.003(5) -0.003(5)
C39A 0.029(5) 0.037(5) 0.035(5) -0.010(4) -0.002(5) -0.004(5)
C40A 0.036(5) 0.032(4) 0.034(5) -0.008(4) 0.006(4) -0.002(4)
C41A 0.033(4) 0.025(4) 0.029(4) -0.009(4) -0.001(4) -0.002(4)
C42A 0.036(4) 0.026(4) 0.030(4) -0.010(3) 0.002(4) -0.001(4)
C43A 0.037(4) 0.027(4) 0.032(5) -0.011(4) -0.004(4) -0.001(4)
C44A 0.034(4) 0.027(4) 0.032(4) -0.010(3) -0.006(4) -0.002(4)
C45A 0.029(4) 0.021(4) 0.026(4) -0.010(3) -0.001(4) -0.003(4)
C46A 0.026(4) 0.022(3) 0.027(4) -0.009(3) 0.000(3) -0.003(3)
C31 0.035(5) 0.028(4) 0.034(5) -0.009(4) 0.006(4) -0.001(4)
C32 0.041(5) 0.031(4) 0.027(5) -0.010(4) 0.005(4) -0.001(4)
C33 0.033(5) 0.024(4) 0.030(5) -0.007(4) 0.003(4) -0.005(4)
C34 0.029(4) 0.024(4) 0.025(4) -0.011(3) 0.000(4) -0.002(4)
C35 0.028(4) 0.028(4) 0.029(4) -0.011(3) 0.001(4) 0.000(4)
C36 0.030(4) 0.032(4) 0.033(4) -0.009(3) -0.001(4) -0.002(4)
C37 0.028(4) 0.022(4) 0.027(4) -0.008(3) 0.000(4) 0.001(4)
C38 0.033(5) 0.026(4) 0.032(5) -0.012(4) 0.005(4) 0.001(4)
C39 0.040(6) 0.030(5) 0.029(5) -0.009(4) 0.005(5) 0.001(5)
C40 0.036(5) 0.025(5) 0.031(5) -0.009(4) 0.001(4) -0.004(4)
C41 0.034(4) 0.026(4) 0.030(5) -0.012(4) -0.005(4) -0.002(4)
C42 0.039(5) 0.030(4) 0.036(5) -0.010(4) -0.004(4) -0.001(4)
C43 0.034(4) 0.031(4) 0.032(4) -0.011(3) -0.002(4) -0.003(4)
C44 0.034(4) 0.025(4) 0.030(4) -0.008(3) 0.000(4) 0.001(4)
C45 0.027(4) 0.019(3) 0.024(4) -0.006(3) 0.002(4) -0.001(3)
C46 0.029(4) 0.020(3) 0.025(4) -0.010(3) -0.001(3) -0.002(3)

loop_
_atom_type_symbol
_atom_type_description
_atom_type_scat_dispersion_real
_atom_type_scat_dispersion_imag
_atom_type_scat_source
C C 0.0033 0.0016 'International Tables Vol C Tables 4.2.6.8 and 6.1.1.4'
H H 0.0000 0.0000 'International Tables Vol C Tables 4.2.6.8 and 6.1.1.4'
Gd Gd -0.1653 3.9035 'International Tables Vol C Tables 4.2.6.8 and 6.1.1.4'
N N 0.0061 0.0033 'International Tables Vol C Tables 4.2.6.8 and 6.1.1.4'
O O 0.0106 0.0060 'International Tables Vol C Tables 4.2.6.8 and 6.1.1.4'

loop_
_geom_angle_atom_site_label_1
_geom_angle_atom_site_label_2
_geom_angle_atom_site_label_3
_geom_angle
_geom_angle_site_symmetry_1
_geom_angle_site_symmetry_3
_geom_angle_publ_flag
O1 Gd1 O2 86.61(10) . 2_667 ?
O1 Gd1 O5 75.37(10) . 1_565 ?
O1 Gd1 O6 100.33(10) . 1_565 ?
O1 Gd1 O7 75.27(10) . . ?
O1 Gd1 N1 81.92(10) . . ?
O1 Gd1 N2 134.35(10) . . ?
O1 Gd1 C25 83.84(10) . 1_565 ?
O2 Gd1 O5 150.80(10) 2_667 1_565 ?
O2 Gd1 O6 155.40(10) 2_667 1_565 ?
O2 Gd1 O7 84.73(10) 2_667 . ?
O2 Gd1 N1 75.98(10) 2_667 . ?
O2 Gd1 N2 110.69(10) 2_667 . ?
O2 Gd1 C25 170.09(10) 2_667 1_565 ?
O3 Gd1 O1 152.65(11) . . ?
O3 Gd1 O2 83.05(10) . 2_667 ?
O3 Gd1 O5 122.75(10) . 1_565 ?
O3 Gd1 O6 80.13(10) . 1_565 ?
O3 Gd1 O7 78.62(10) . . ?
O3 Gd1 N1 119.55(11) . . ?
O3 Gd1 N2 72.96(11) . . ?
O3 Gd1 C25 104.40(11) . 1_565 ?
O5 Gd1 N1 78.84(10) 1_565 . ?
O5 Gd1 N2 69.74(10) 1_565 . ?
O5 Gd1 C25 26.73(10) 1_565 1_565 ?
O6 Gd1 O5 52.83(9) 1_565 1_565 ?
O6 Gd1 N1 128.16(10) 1_565 . ?
O6 Gd1 N2 81.29(10) 1_565 . ?
O6 Gd1 C25 26.76(10) 1_565 1_565 ?
O7 Gd1 O5 111.80(9) . 1_565 ?
O7 Gd1 O6 74.47(9) . 1_565 ?
O7 Gd1 N1 150.88(10) . . ?
O7 Gd1 N2 145.27(10) . . ?
O7 Gd1 C25 90.30(10) . 1_565 ?
N1 Gd1 N2 63.44(10) . . ?
N1 Gd1 C25 105.15(11) . 1_565 ?
N2 Gd1 C25 78.11(11) . 1_565 ?
C27 O1 Gd1 169.4(3) . . ?
C27 O2 Gd1 158.0(3) . 2_667 ?
C26 O3 Gd1 170.7(3) . . ?
C25 O5 Gd1 91.2(2) . 1_545 ?
C25 O6 Gd1 92.6(2) . 1_545 ?
Gd1 O7 H7A 109.5 . . ?
Gd1 O7 H7B 109.5 . . ?
H7A O7 H7B 104.4 . . ?
C1 N1 Gd1 120.5(2) . . ?
C1 N1 C5 117.5(3) . . ?
C5 N1 Gd1 121.8(2) . . ?
C6 N2 Gd1 119.9(2) . . ?
C10 N2 Gd1 121.7(3) . . ?
C10 N2 C6 118.0(3) . . ?
C12 N3 C13 116.4(3) . . ?
C11 N4 C18 115.9(4) . . ?
N1 C1 H1 118.3 . . ?
N1 C1 C2 123.4(4) . . ?
C2 C1 H1 118.3 . . ?
C1 C2 H2 120.6 . . ?
C3 C2 C1 118.9(4) . . ?
C3 C2 H2 120.6 . . ?
C2 C3 H3 120.4 . . ?
C2 C3 C4 119.2(4) . . ?
C4 C3 H3 120.4 . . ?
C3 C4 C5 118.4(3) . . ?
C3 C4 C12 121.6(4) . . ?
C5 C4 C12 120.0(3) . . ?
N1 C5 C4 122.6(3) . . ?
N1 C5 C6 116.8(3) . . ?
C4 C5 C6 120.6(3) . . ?
N2 C6 C5 117.9(3) . . ?
N2 C6 C7 121.7(3) . . ?
C7 C6 C5 120.4(3) . . ?
C6 C7 C11 119.1(3) . . ?
C8 C7 C6 119.0(4) . . ?
C8 C7 C11 121.9(4) . . ?
C7 C8 H8 120.5 . . ?
C9 C8 C7 118.9(4) . . ?
C9 C8 H8 120.5 . . ?
C8 C9 H9 120.4 . . ?
C8 C9 C10 119.2(4) . . ?
C10 C9 H9 120.4 . . ?
N2 C10 C9 123.1(4) . . ?
N2 C10 H10 118.4 . . ?
C9 C10 H10 118.4 . . ?
N4 C11 C7 117.1(3) . . ?
N4 C11 C12 122.5(4) . . ?
C12 C11 C7 120.4(3) . . ?
N3 C12 C4 118.6(3) . . ?
N3 C12 C11 122.2(4) . . ?
C11 C12 C4 119.3(3) . . ?
N3 C13 C14 119.7(4) . . ?
N3 C13 C18 121.1(4) . . ?
C14 C13 C18 119.2(4) . . ?
C13 C14 H14 120.1 . . ?
C15 C14 C13 119.8(4) . . ?
C15 C14 H14 120.1 . . ?
C14 C15 H15 119.4 . . ?
C14 C15 C16 121.2(4) . . ?
C16 C15 H15 119.4 . . ?
C15 C16 H16 119.9 . . ?
C17 C16 C15 120.2(4) . . ?
C17 C16 H16 119.9 . . ?
C16 C17 H17 119.8 . . ?
C16 C17 C18 120.4(4) . . ?
C18 C17 H17 119.8 . . ?
N4 C18 C13 122.0(4) . . ?
N4 C18 C17 118.8(4) . . ?
C13 C18 C17 119.2(4) . . ?
C20 C19 C24 119.5(4) . . ?
C20 C19 C26 120.0(4) . . ?
C24 C19 C26 120.4(4) . . ?
C19 C20 H20 119.8 . . ?
C21 C20 C19 120.4(4) . . ?
C21 C20 H20 119.8 . . ?
C20 C21 H21 119.9 . . ?
C20 C21 C22 120.2(4) . . ?
C22 C21 H21 119.9 . . ?
C21 C22 C23 119.2(4) . . ?
C21 C22 C25 120.9(4) . . ?
C23 C22 C25 119.6(4) . . ?
C22 C23 H23 120.0 . . ?
C24 C23 C22 120.0(4) . . ?
C24 C23 H23 120.0 . . ?
C19 C24 H24 119.9 . . ?
C23 C24 C19 120.3(4) . . ?
C23 C24 H24 119.9 . . ?
O5 C25 Gd1 62.1(2) . 1_545 ?
O5 C25 O6 120.4(3) . . ?
O5 C25 C22 119.5(3) . . ?
O6 C25 Gd1 60.7(2) . 1_545 ?
O6 C25 C22 119.8(4) . . ?
C22 C25 Gd1 159.4(3) . 1_545 ?
O3 C26 C19 115.9(3) . . ?
O4 C26 O3 125.5(4) . . ?
O4 C26 C19 118.6(3) . . ?
O1 C27 O2 124.5(3) . . ?
O1 C27 C28 118.5(3) . . ?
O2 C27 C28 117.0(3) . . ?
C29 C28 C27 120.7(3) . . ?
C29 C28 C30 119.4(4) . 2_677 ?
C30 C28 C27 119.9(3) 2_677 . ?
C28 C29 H29 119.7 . . ?
C28 C29 C30 120.6(4) . . ?
C30 C29 H29 119.7 . . ?
C28 C30 C29 120.1(4) 2_677 . ?
C28 C30 H30 120.0 2_677 . ?
C29 C30 H30 120.0 . . ?
C32A C31A H31A 119.6 . . ?
C44A C31A H31A 119.6 . . ?
C44A C31A C32A 120.7(6) . . ?
C31A C32A H32A 120.2 . . ?
C33A C32A C31A 119.7(6) . . ?
C33A C32A H32A 120.2 . . ?
C32A C33A H33A 120.1 . . ?
C34A C33A C32A 119.8(6) . . ?
C34A C33A H33A 120.1 . . ?
C33A C34A C35A 119.3(7) . . ?
C45A C34A C33A 120.8(6) . . ?
C45A C34A C35A 119.9(5) . . ?
C34A C35A H35A 120.1 . . ?
C36A C35A C34A 119.8(6) . . ?
C36A C35A H35A 120.1 . . ?
C35A C36A H36A 119.8 . . ?
C35A C36A C37A 120.4(6) . . ?
C37A C36A H36A 119.8 . . ?
C38A C37A C36A 119.7(7) . . ?
C38A C37A C46A 120.3(6) . . ?
C46A C37A C36A 120.0(5) . . ?
C37A C38A H38A 119.9 . . ?
C37A C38A C39A 120.1(6) . . ?
C39A C38A H38A 119.9 . . ?
C38A C39A H39A 120.1 . . ?
C40A C39A C38A 119.9(6) . . ?
C40A C39A H39A 120.1 . . ?
C39A C40A H40A 119.9 . . ?
C39A C40A C41A 120.3(6) . . ?
C41A C40A H40A 119.9 . . ?
C40A C41A C42A 121.2(7) . . ?
C40A C41A C46A 119.7(6) . . ?
C46A C41A C42A 119.1(5) . . ?
C41A C42A H42A 120.0 . . ?
C43A C42A C41A 120.0(6) . . ?
C43A C42A H42A 120.0 . . ?
C42A C43A H43A 119.6 . . ?
C42A C43A C44A 120.8(6) . . ?
C44A C43A H43A 119.6 . . ?
C31A C44A C43A 121.4(7) . . ?
C31A C44A C45A 119.5(6) . . ?
C45A C44A C43A 119.1(5) . . ?
C34A C45A C44A 119.5(5) . . ?
C34A C45A C46A 120.4(5) . . ?
C46A C45A C44A 120.2(5) . . ?
C37A C46A C41A 119.7(5) . . ?
C37A C46A C45A 119.5(5) . . ?
C41A C46A C45A 120.8(5) . . ?
C32 C31 H31 119.8 . . ?
C44 C31 H31 119.8 . . ?
C44 C31 C32 120.4(5) . . ?
C31 C32 H32 120.1 . . ?
C33 C32 C31 119.9(5) . . ?
C33 C32 H32 120.1 . . ?
C32 C33 H33 119.9 . . ?
C34 C33 C32 120.1(5) . . ?
C34 C33 H33 119.9 . . ?
C33 C34 C35 119.8(6) . . ?
C33 C34 C45 120.1(5) . . ?
C45 C34 C35 120.1(5) . . ?
C34 C35 H35 120.0 . . ?
C36 C35 C34 120.0(5) . . ?
C36 C35 H35 120.0 . . ?
C35 C36 H36 120.0 . . ?
C35 C36 C37 120.1(5) . . ?
C37 C36 H36 120.0 . . ?
C38 C37 C36 119.6(6) . . ?
C38 C37 C46 120.4(5) . . ?
C46 C37 C36 120.0(5) . . ?
C37 C38 H38 120.0 . . ?
C37 C38 C39 119.9(5) . . ?
C39 C38 H38 120.0 . . ?
C38 C39 H39 120.0 . . ?
C40 C39 C38 120.0(5) . . ?
C40 C39 H39 120.0 . . ?
C39 C40 H40 119.8 . . ?
C39 C40 C41 120.5(5) . . ?
C41 C40 H40 119.8 . . ?
C40 C41 C42 121.2(6) . . ?
C40 C41 C46 119.5(5) . . ?
C46 C41 C42 119.4(5) . . ?
C41 C42 H42 119.9 . . ?
C43 C42 C41 120.3(5) . . ?
C43 C42 H42 119.9 . . ?
C42 C43 H43 119.8 . . ?
C42 C43 C44 120.5(5) . . ?
C44 C43 H43 119.8 . . ?
C31 C44 C43 121.2(6) . . ?
C31 C44 C45 119.6(5) . . ?
C45 C44 C43 119.2(5) . . ?
C34 C45 C44 119.9(4) . . ?
C34 C45 C46 119.8(4) . . ?
C46 C45 C44 120.3(4) . . ?
C37 C46 C41 119.7(4) . . ?
C37 C46 C45 119.9(4) . . ?
C41 C46 C45 120.4(4) . . ?

loop_
_geom_bond_atom_site_label_1
_geom_bond_atom_site_label_2
_geom_bond_distance
_geom_bond_site_symmetry_2
_geom_bond_publ_flag
Gd1 O1 2.338(3) . ?
Gd1 O2 2.340(3) 2_667 ?
Gd1 O3 2.276(3) . ?
Gd1 O5 2.490(3) 1_565 ?
Gd1 O6 2.458(3) 1_565 ?
Gd1 O7 2.375(3) . ?
Gd1 N1 2.555(3) . ?
Gd1 N2 2.590(3) . ?
Gd1 C25 2.817(4) 1_565 ?
O1 C27 1.249(4) . ?
O2 C27 1.258(5) . ?
O3 C26 1.269(5) . ?
O4 C26 1.230(5) . ?
O5 C25 1.267(5) . ?
O6 C25 1.270(5) . ?
O7 H7A 0.8717 . ?
O7 H7B 0.8714 . ?
N1 C1 1.332(5) . ?
N1 C5 1.358(5) . ?
N2 C6 1.359(5) . ?
N2 C10 1.330(5) . ?
N3 C12 1.323(5) . ?
N3 C13 1.359(5) . ?
N4 C11 1.328(5) . ?
N4 C18 1.353(5) . ?
C1 H1 0.9500 . ?
C1 C2 1.393(5) . ?
C2 H2 0.9500 . ?
C2 C3 1.376(6) . ?
C3 H3 0.9500 . ?
C3 C4 1.393(5) . ?
C4 C5 1.398(5) . ?
C4 C12 1.463(5) . ?
C5 C6 1.458(5) . ?
C6 C7 1.400(5) . ?
C7 C8 1.387(5) . ?
C7 C11 1.472(5) . ?
C8 H8 0.9500 . ?
C8 C9 1.369(6) . ?
C9 H9 0.9500 . ?
C9 C10 1.392(6) . ?
C10 H10 0.9500 . ?
C11 C12 1.418(5) . ?
C13 C14 1.412(5) . ?
C13 C18 1.417(6) . ?
C14 H14 0.9500 . ?
C14 C15 1.366(6) . ?
C15 H15 0.9500 . ?
C15 C16 1.412(6) . ?
C16 H16 0.9500 . ?
C16 C17 1.354(6) . ?
C17 H17 0.9500 . ?
C17 C18 1.422(6) . ?
C19 C20 1.388(5) . ?
C19 C24 1.390(5) . ?
C19 C26 1.506(5) . ?
C20 H20 0.9500 . ?
C20 C21 1.382(5) . ?
C21 H21 0.9500 . ?
C21 C22 1.397(5) . ?
C22 C23 1.398(5) . ?
C22 C25 1.486(5) . ?
C23 H23 0.9500 . ?
C23 C24 1.387(5) . ?
C24 H24 0.9500 . ?
C27 C28 1.524(5) . ?
C28 C29 1.380(5) . ?
C28 C30 1.386(5) 2_677 ?
C29 H29 0.9500 . ?
C29 C30 1.389(5) . ?
C30 H30 0.9500 . ?
C31A H31A 0.9500 . ?
C31A C32A 1.400(10) . ?
C31A C44A 1.391(9) . ?
C32A H32A 0.9500 . ?
C32A C33A 1.398(10) . ?
C33A H33A 0.9500 . ?
C33A C34A 1.395(9) . ?
C34A C35A 1.413(9) . ?
C34A C45A 1.394(8) . ?
C35A H35A 0.9500 . ?
C35A C36A 1.389(10) . ?
C36A H36A 0.9500 . ?
C36A C37A 1.405(9) . ?
C37A C38A 1.389(9) . ?
C37A C46A 1.403(8) . ?
C38A H38A 0.9500 . ?
C38A C39A 1.401(10) . ?
C39A H39A 0.9500 . ?
C39A C40A 1.395(10) . ?
C40A H40A 0.9500 . ?
C40A C41A 1.400(9) . ?
C41A C42A 1.428(9) . ?
C41A C46A 1.404(8) . ?
C42A H42A 0.9500 . ?
C42A C43A 1.394(10) . ?
C43A H43A 0.9500 . ?
C43A C44A 1.421(9) . ?
C44A C45A 1.413(8) . ?
C45A C46A 1.407(7) . ?
C31 H31 0.9500 . ?
C31 C32 1.399(8) . ?
C31 C44 1.393(8) . ?
C32 H32 0.9500 . ?
C32 C33 1.396(8) . ?
C33 H33 0.9500 . ?
C33 C34 1.396(8) . ?
C34 C35 1.408(8) . ?
C34 C45 1.397(7) . ?
C35 H35 0.9500 . ?
C35 C36 1.392(8) . ?
C36 H36 0.9500 . ?
C36 C37 1.405(7) . ?
C37 C38 1.392(8) . ?
C37 C46 1.401(7) . ?
C38 H38 0.9500 . ?
C38 C39 1.399(8) . ?
C39 H39 0.9500 . ?
C39 C40 1.393(8) . ?
C40 H40 0.9500 . ?
C40 C41 1.400(8) . ?
C41 C42 1.421(8) . ?
C41 C46 1.406(7) . ?
C42 H42 0.9500 . ?
C42 C43 1.393(8) . ?
C43 H43 0.9500 . ?
C43 C44 1.420(8) . ?
C44 C45 1.410(7) . ?
C45 C46 1.408(6) . ?

loop_
_geom_hbond_atom_site_label_D
_geom_hbond_atom_site_label_H
_geom_hbond_atom_site_label_A
_geom_hbond_distance_DH
_geom_hbond_distance_HA
_geom_hbond_distance_DA
_geom_hbond_angle_DHA
_geom_hbond_site_symmetry_A
_geom_hbond_publ_flag
O7 H7A O4 0.87 1.78 2.628(4) 165.4 2_767 yes
O7 H7B O6 0.87 2.10 2.781(4) 134.6 2_757 yes

loop_
_geom_torsion_atom_site_label_1
_geom_torsion_atom_site_label_2
_geom_torsion_atom_site_label_3
_geom_torsion_atom_site_label_4
_geom_torsion
_geom_torsion_site_symmetry_1
_geom_torsion_site_symmetry_2
_geom_torsion_site_symmetry_3
_geom_torsion_site_symmetry_4
_geom_torsion_publ_flag
Gd1 O1 C27 O2 24.6(17) . . . . ?
Gd1 O1 C27 C28 -154.7(13) . . . . ?
Gd1 O2 C27 O1 10.6(10) 2_667 . . . ?
Gd1 O2 C27 C28 -170.1(5) 2_667 . . . ?
Gd1 O5 C25 O6 17.6(4) 1_545 . . . ?
Gd1 O5 C25 C22 -156.5(3) 1_545 . . . ?
Gd1 O6 C25 O5 -17.8(4) 1_545 . . . ?
Gd1 O6 C25 C22 156.2(3) 1_545 . . . ?
Gd1 N1 C1 C2 175.1(3) . . . . ?
Gd1 N1 C5 C4 -176.9(3) . . . . ?
Gd1 N1 C5 C6 2.5(5) . . . . ?
Gd1 N2 C6 C5 -4.0(5) . . . . ?
Gd1 N2 C6 C7 174.2(3) . . . . ?
Gd1 N2 C10 C9 -171.6(3) . . . . ?
O1 C27 C28 C29 -8.3(6) . . . . ?
O1 C27 C28 C30 172.1(4) . . . 2_677 ?
O2 C27 C28 C29 172.4(4) . . . . ?
O2 C27 C28 C30 -7.3(5) . . . 2_677 ?
N1 C1 C2 C3 1.1(7) . . . . ?
N1 C5 C6 N2 1.0(5) . . . . ?
N1 C5 C6 C7 -177.2(4) . . . . ?
N2 C6 C7 C8 -3.6(6) . . . . ?
N2 C6 C7 C11 177.0(4) . . . . ?
N3 C13 C14 C15 179.9(4) . . . . ?
N3 C13 C18 N4 0.4(6) . . . . ?
N3 C13 C18 C17 179.2(4) . . . . ?
N4 C11 C12 N3 0.8(6) . . . . ?
N4 C11 C12 C4 -179.4(4) . . . . ?
C1 N1 C5 C4 -1.2(6) . . . . ?
C1 N1 C5 C6 178.3(3) . . . . ?
C1 C2 C3 C4 0.5(6) . . . . ?
C2 C3 C4 C5 -2.2(6) . . . . ?
C2 C3 C4 C12 178.7(4) . . . . ?
C3 C4 C5 N1 2.6(6) . . . . ?
C3 C4 C5 C6 -176.8(4) . . . . ?
C3 C4 C12 N3 -5.3(6) . . . . ?
C3 C4 C12 C11 175.0(4) . . . . ?
C4 C5 C6 N2 -179.5(4) . . . . ?
C4 C5 C6 C7 2.2(6) . . . . ?
C5 N1 C1 C2 -0.7(6) . . . . ?
C5 C4 C12 N3 175.6(4) . . . . ?
C5 C4 C12 C11 -4.1(6) . . . . ?
C5 C6 C7 C8 174.6(4) . . . . ?
C5 C6 C7 C11 -4.8(6) . . . . ?
C6 N2 C10 C9 0.8(6) . . . . ?
C6 C7 C8 C9 2.9(6) . . . . ?
C6 C7 C11 N4 -176.2(4) . . . . ?
C6 C7 C11 C12 3.0(6) . . . . ?
C7 C8 C9 C10 -0.5(7) . . . . ?
C7 C11 C12 N3 -178.3(4) . . . . ?
C7 C11 C12 C4 1.4(6) . . . . ?
C8 C7 C11 N4 4.4(6) . . . . ?
C8 C7 C11 C12 -176.4(4) . . . . ?
C8 C9 C10 N2 -1.4(7) . . . . ?
C10 N2 C6 C5 -176.5(4) . . . . ?
C10 N2 C6 C7 1.7(6) . . . . ?
C11 N4 C18 C13 -0.9(6) . . . . ?
C11 N4 C18 C17 -179.7(4) . . . . ?
C11 C7 C8 C9 -177.7(4) . . . . ?
C12 N3 C13 C14 -178.9(4) . . . . ?
C12 N3 C13 C18 0.7(6) . . . . ?
C12 C4 C5 N1 -178.2(4) . . . . ?
C12 C4 C5 C6 2.3(6) . . . . ?
C13 N3 C12 C4 178.9(3) . . . . ?
C13 N3 C12 C11 -1.3(6) . . . . ?
C13 C14 C15 C16 0.0(7) . . . . ?
C14 C13 C18 N4 -180.0(4) . . . . ?
C14 C13 C18 C17 -1.1(6) . . . . ?
C14 C15 C16 C17 0.6(7) . . . . ?
C15 C16 C17 C18 -1.6(7) . . . . ?
C16 C17 C18 N4 -179.3(4) . . . . ?
C16 C17 C18 C13 1.8(7) . . . . ?
C18 N4 C11 C7 179.5(4) . . . . ?
C18 N4 C11 C12 0.3(6) . . . . ?
C18 C13 C14 C15 0.2(6) . . . . ?
C19 C20 C21 C22 0.1(6) . . . . ?
C20 C19 C24 C23 5.8(6) . . . . ?
C20 C19 C26 O3 -151.2(4) . . . . ?
C20 C19 C26 O4 28.0(6) . . . . ?
C20 C21 C22 C23 5.6(6) . . . . ?
C20 C21 C22 C25 -168.0(4) . . . . ?
C21 C22 C23 C24 -5.6(6) . . . . ?
C21 C22 C25 Gd1 75.9(9) . . . 1_545 ?
C21 C22 C25 O5 164.6(4) . . . . ?
C21 C22 C25 O6 -9.5(6) . . . . ?
C22 C23 C24 C19 0.0(6) . . . . ?
C23 C22 C25 Gd1 -97.6(8) . . . 1_545 ?
C23 C22 C25 O5 -8.9(5) . . . . ?
C23 C22 C25 O6 177.0(4) . . . . ?
C24 C19 C20 C21 -5.8(6) . . . . ?
C24 C19 C26 O3 24.8(5) . . . . ?
C24 C19 C26 O4 -156.0(4) . . . . ?
C25 C22 C23 C24 168.0(4) . . . . ?
C26 C19 C20 C21 170.2(4) . . . . ?
C26 C19 C24 C23 -170.3(4) . . . . ?
C27 C28 C29 C30 -179.5(4) . . . . ?
C28 C29 C30 C28 -0.2(7) . . . 2_677 ?
C30 C28 C29 C30 0.2(7) 2_677 . . . ?
C31A C32A C33A C34A -0.01(16) . . . . ?
C31A C44A C45A C34A 0.0(2) . . . . ?
C31A C44A C45A C46A 180.00(13) . . . . ?
C32A C31A C44A C43A -179.99(10) . . . . ?
C32A C31A C44A C45A -0.01(16) . . . . ?
C32A C33A C34A C35A -179.99(12) . . . . ?
C32A C33A C34A C45A 0.0(2) . . . . ?
C33A C34A C35A C36A 180.00(13) . . . . ?
C33A C34A C45A C44A 0.0(2) . . . . ?
C33A C34A C45A C46A 180.00(15) . . . . ?
C34A C35A C36A C37A 0.00(18) . . . . ?
C34A C45A C46A C37A 0.0(2) . . . . ?
C34A C45A C46A C41A 180.00(15) . . . . ?
C35A C34A C45A C44A 179.99(14) . . . . ?
C35A C34A C45A C46A 0.0(2) . . . . ?
C35A C36A C37A C38A 179.99(13) . . . . ?
C35A C36A C37A C46A 0.00(18) . . . . ?
C36A C37A C38A C39A 179.99(13) . . . . ?
C36A C37A C46A C41A 180.00(13) . . . . ?
C36A C37A C46A C45A 0.0(2) . . . . ?
C37A C38A C39A C40A 0.0(2) . . . . ?
C38A C37A C46A C41A 0.0(2) . . . . ?
C38A C37A C46A C45A -179.99(15) . . . . ?
C38A C39A C40A C41A 0.0(2) . . . . ?
C39A C40A C41A C42A 180.00(15) . . . . ?
C39A C40A C41A C46A 0.0(2) . . . . ?
C40A C41A C42A C43A -179.99(15) . . . . ?
C40A C41A C46A C37A 0.0(2) . . . . ?
C40A C41A C46A C45A 180.00(15) . . . . ?
C41A C42A C43A C44A 0.0(2) . . . . ?
C42A C41A C46A C37A 180.00(14) . . . . ?
C42A C41A C46A C45A 0.0(2) . . . . ?
C42A C43A C44A C31A -179.99(13) . . . . ?
C42A C43A C44A C45A 0.0(2) . . . . ?
C43A C44A C45A C34A 179.99(14) . . . . ?
C43A C44A C45A C46A 0.0(2) . . . . ?
C44A C31A C32A C33A 0.01(10) . . . . ?
C44A C45A C46A C37A -179.99(14) . . . . ?
C44A C45A C46A C41A 0.0(2) . . . . ?
C45A C34A C35A C36A 0.0(2) . . . . ?
C46A C37A C38A C39A 0.0(2) . . . . ?
C46A C41A C42A C43A 0.0(2) . . . . ?
C31 C32 C33 C34 0.0(5) . . . . ?
C31 C44 C45 C34 0.2(15) . . . . ?
C31 C44 C45 C46 -179.7(8) . . . . ?
C32 C31 C44 C43 179.9(7) . . . . ?
C32 C31 C44 C45 -0.3(12) . . . . ?
C32 C33 C34 C35 179.7(7) . . . . ?
C32 C33 C34 C45 -0.1(11) . . . . ?
C33 C34 C35 C36 -179.9(9) . . . . ?
C33 C34 C45 C44 0.0(15) . . . . ?
C33 C34 C45 C46 179.9(8) . . . . ?
C34 C35 C36 C37 0.1(16) . . . . ?
C34 C45 C46 C37 -0.2(14) . . . . ?
C34 C45 C46 C41 -179.6(11) . . . . ?
C35 C34 C45 C44 -179.8(10) . . . . ?
C35 C34 C45 C46 0.1(15) . . . . ?
C35 C36 C37 C38 -179.2(10) . . . . ?
C35 C36 C37 C46 -0.2(16) . . . . ?
C36 C37 C38 C39 -179.9(10) . . . . ?
C36 C37 C46 C41 179.7(10) . . . . ?
C36 C37 C46 C45 0.3(15) . . . . ?
C37 C38 C39 C40 0.1(16) . . . . ?
C38 C37 C46 C41 -1.4(16) . . . . ?
C38 C37 C46 C45 179.2(9) . . . . ?
C38 C39 C40 C41 -1.2(16) . . . . ?
C39 C40 C41 C42 -178.7(10) . . . . ?
C39 C40 C41 C46 0.9(16) . . . . ?
C40 C41 C42 C43 -179.9(10) . . . . ?
C40 C41 C46 C37 0.3(16) . . . . ?
C40 C41 C46 C45 179.7(9) . . . . ?
C41 C42 C43 C44 -0.1(16) . . . . ?
C42 C41 C46 C37 -180.0(10) . . . . ?
C42 C41 C46 C45 -0.6(15) . . . . ?
C42 C43 C44 C31 179.6(9) . . . . ?
C42 C43 C44 C45 -0.1(16) . . . . ?
C43 C44 C45 C34 180.0(10) . . . . ?
C43 C44 C45 C46 0.0(15) . . . . ?
C44 C31 C32 C33 0.2(5) . . . . ?
C44 C45 C46 C37 179.8(11) . . . . ?
C44 C45 C46 C41 0.4(14) . . . . ?
C45 C34 C35 C36 -0.1(16) . . . . ?
C46 C37 C38 C39 1.2(16) . . . . ?
C46 C41 C42 C43 0.5(16) . . . . ?
